data_7049398
loop_
_publ_author_name
'Guo, Liwei'
'Zada, Muhammad'
'Zhang, Wenjuan'
'Vignesh, Arumugam'
'Zhu, Dongzhi'
'Ma, Yanping'
'Liang, Tongling'
'Sun, Wen-Hua'

_publ_section_title
;
 Highly linear polyethylenes tailored with
 2,6-bis[1-(p-dibenzo-cycloheptylarylimino)ethyl]pyridylcobalt
 dichlorides.
;
_journal_issue 17
_journal_name_full 'Dalton transactions (Cambridge, England : 2003)'
_journal_page_first 5604
_journal_page_last 5613
_journal_paper_doi 10.1039/c9dt01109a
_journal_volume 48
_journal_year 2019
_chemical_formula_moiety 'C57 H55 Cl2 Co N3'
_chemical_formula_sum 'C57 H55 Cl2 Co N3'
_chemical_formula_weight 911.87
_space_group_crystal_system monoclinic
_space_group_IT_number 14
_space_group_name_Hall '-P 2ybc'
_space_group_name_H-M_alt 'P 1 21/c 1'
_symmetry_space_group_name_Hall '-P 2ybc'
_symmetry_space_group_name_H-M 'P 1 21/c 1'
_atom_sites_solution_hydrogens geom
_atom_sites_solution_primary iterative
_audit_creation_date 2019-01-23
_audit_creation_method
;
Olex2 1.2
(compiled 2018.05.29 svn.r3508 for OlexSys, GUI svn.r5506)
;
_audit_update_record
;
2019-02-16 deposited with the CCDC.    2019-03-21 downloaded from the CCDC.
;
_cell_angle_alpha 90
_cell_angle_beta 103.227(6)
_cell_angle_gamma 90
_cell_formula_units_Z 4
_cell_length_a 21.6315(14)
_cell_length_b 16.2050(8)
_cell_length_c 16.8625(10)
_cell_measurement_reflns_used 5694
_cell_measurement_temperature 173.15
_cell_measurement_theta_max 28.4760
_cell_measurement_theta_min 1.7730
_cell_volume 5754.1(6)
_computing_molecular_graphics 'Olex2 (Dolomanov et al., 2009)'
_computing_publication_material 'Olex2 (Dolomanov et al., 2009)'
_computing_structure_refinement 'ShelXL (Sheldrick, 2015)'
_computing_structure_solution 'olex2.solve (Bourhis et al., 2015)'
_diffrn_ambient_temperature 173.1500
_diffrn_measured_fraction_theta_full 0.999
_diffrn_measured_fraction_theta_max 0.999
_diffrn_measurement_device_type 'dtrek-CrysAlisPro-abstract goniometer imported rigaku-d*trek images'
_diffrn_radiation_type MoK\a
_diffrn_radiation_wavelength 0.71073
_diffrn_reflns_av_R_equivalents 0.1189
_diffrn_reflns_av_unetI/netI 0.1405
_diffrn_reflns_Laue_measured_fraction_full 0.999
_diffrn_reflns_Laue_measured_fraction_max 0.999
_diffrn_reflns_limit_h_max 25
_diffrn_reflns_limit_h_min -25
_diffrn_reflns_limit_k_max 19
_diffrn_reflns_limit_k_min -19
_diffrn_reflns_limit_l_max 20
_diffrn_reflns_limit_l_min -20
_diffrn_reflns_number 32074
_diffrn_reflns_point_group_measured_fraction_full 0.999
_diffrn_reflns_point_group_measured_fraction_max 0.999
_diffrn_reflns_theta_full 25.200
_diffrn_reflns_theta_max 25.200
_diffrn_reflns_theta_min 1.586
_exptl_absorpt_coefficient_mu 0.425
_exptl_absorpt_correction_T_max 1.00000
_exptl_absorpt_correction_T_min 0.39152
_exptl_absorpt_correction_type multi-scan
_exptl_crystal_colour yellow
_exptl_crystal_density_diffrn 1.053
_exptl_crystal_description rod
_exptl_crystal_F_000 1916
_exptl_crystal_size_max 0.477
_exptl_crystal_size_mid 0.074
_exptl_crystal_size_min 0.042
_refine_diff_density_max 0.581
_refine_diff_density_min -0.383
_refine_diff_density_rms 0.086
_refine_ls_extinction_method none
_refine_ls_goodness_of_fit_ref 1.036
_refine_ls_hydrogen_treatment constr
_refine_ls_matrix_type full
_refine_ls_number_parameters 595
_refine_ls_number_reflns 10351
_refine_ls_number_restraints 33
_refine_ls_restrained_S_all 1.037
_refine_ls_R_factor_all 0.1963
_refine_ls_R_factor_gt 0.1132
_refine_ls_shift/su_max 0.001
_refine_ls_shift/su_mean 0.000
_refine_ls_structure_factor_coef Fsqd
_refine_ls_weighting_details 'w=1/[\s^2^(Fo^2^)+(0.1863P)^2^] where P=(Fo^2^+2Fc^2^)/3'
_refine_ls_weighting_scheme calc
_refine_ls_wR_factor_gt 0.3165
_refine_ls_wR_factor_ref 0.3776
_reflns_Friedel_coverage 0.000
_reflns_number_gt 4436
_reflns_number_total 10351
_reflns_threshold_expression 'I > 2\s(I)'
_cod_data_source_file c9dt01109a2.cif
_cod_data_source_block Co4
_cod_depositor_comments 'Adding full bibliography for 7049396--7049399.cif.'
_cod_database_code 7049398
_shelx_shelxl_version_number 2017/1
_shelx_space_group_comment
;
The symmetry employed for this shelxl refinement is uniquely defined
by the following loop, which should always be used as a source of
symmetry information in preference to the above space-group names.
They are only intended as comments.
;
_olex2_refinement_description
;
1. Fixed Uiso
 At 1.2 times of:
  All C(H) groups, All C(H,H) groups
 At 1.5 times of:
  All C(H,H,H) groups
2. Restrained distances
 C49-C48 = C48-C47 = C47-C46 = C46-C45 = C45-C44
 1.39 with sigma of 0.01
 C41-C40 = C18-C17 = C18A-C16
 1.54 with sigma of 0.01
3. Rigid bond restraints
 C40, C41
 with sigma for 1-2 distances of 0.01 and sigma for 1-3 distances of 0.01
 C18A, C41A
 with sigma for 1-2 distances of 0.01 and sigma for 1-3 distances of 0.01
4. Uiso/Uaniso restraints and constraints
Uanis(C41) \\sim Ueq, Uanis(C41A) \\sim Ueq, Uanis(C18) \\sim Ueq, Uanis(C18A)
\\sim Ueq: with sigma of 0.01 and sigma for terminal atoms of 0.02
5. Others
 Sof(H40c)=Sof(H40d)=Sof(H40e)=Sof(H17c)=Sof(H17d)=Sof(H17e)=Sof(H42d)=
 Sof(H42e)=Sof(H16d)=Sof(H16e)=Sof(C18A)=Sof(H18d)=Sof(H18e)=Sof(H18f)=
 Sof(C41A)=Sof(H41d)=Sof(H41e)=Sof(H41f)=1-FVAR(1)
 Sof(H40a)=Sof(H40b)=Sof(H17a)=Sof(H17b)=Sof(H42a)=Sof(H42b)=Sof(H42c)=
 Sof(H16a)=Sof(H16b)=Sof(H16c)=Sof(C41)=Sof(H41a)=Sof(H41b)=Sof(H41c)=Sof(C18)=
 Sof(H18a)=Sof(H18b)=Sof(H18c)=FVAR(1)
6.a Ternary CH refined with riding coordinates:
 C43(H43), C19(H19)
6.b Secondary CH2 refined with riding coordinates:
 C40(H40a,H40b), C17(H17a,H17b), C42(H42d,H42e), C51(H51a,H51b), C16(H16d,
 H16e), C50(H50a,H50b), C26(H26a,H26b), C27(H27a,H27b)
6.c Me refined with riding coordinates:
 C40(H40c,H40d,H40e), C18A(H18d,H18e,H18f)
6.d Aromatic/amide H refined with riding coordinates:
 C4(H4), C3(H3), C36(H36), C2(H2), C14(H14), C38(H38), C45(H45), C12(H12),
 C32(H32), C54(H54), C48(H48), C21(H21), C31(H31), C56(H56), C24(H24), C29(H29),
  C30(H30), C22(H22), C23(H23), C46(H46), C53(H53), C47(H47), C55(H55)
6.e Idealised Me refined as rotating group:
 C9(H9a,H9b,H9c), C17(H17c,H17d,H17e), C42(H42a,H42b,H42c), C7(H7a,H7b,H7c),
 C16(H16a,H16b,H16c), C41(H41a,H41b,H41c), C18(H18a,H18b,H18c), C41A(H41d,H41e,
 H41f)
;
_olex2_submission_special_instructions 'No special instructions were received'

loop_
_space_group_symop_operation_xyz
'x, y, z'
'-x, y+1/2, -z+1/2'
'-x, -y, -z'
'x, -y-1/2, z-1/2'

loop_
_atom_site_label
_atom_site_type_symbol
_atom_site_fract_x
_atom_site_fract_y
_atom_site_fract_z
_atom_site_U_iso_or_equiv
_atom_site_adp_type
_atom_site_occupancy
_atom_site_site_symmetry_order
_atom_site_calc_flag
_atom_site_refinement_flags_posn
_atom_site_refinement_flags_adp
_atom_site_refinement_flags_occupancy
_atom_site_disorder_assembly
_atom_site_disorder_group
Co1 Co 0.26795(5) 0.70359(7) 0.70588(6) 0.0674(4) Uani 1 1 d . . . . .
Cl2 Cl 0.30366(11) 0.60650(15) 0.63241(13) 0.0857(7) Uani 1 1 d . . . . .
Cl1 Cl 0.23475(11) 0.82666(15) 0.64281(15) 0.0884(7) Uani 1 1 d . . . . .
N3 N 0.1715(3) 0.6539(4) 0.6990(4) 0.0675(17) Uani 1 1 d . . . . .
N2 N 0.2468(3) 0.7351(4) 0.8137(3) 0.0628(16) Uani 1 1 d . . . . .
N1 N 0.3593(3) 0.7356(4) 0.7843(4) 0.0754(19) Uani 1 1 d . . . . .
C34 C 0.1405(4) 0.6069(5) 0.6330(5) 0.065(2) Uani 1 1 d . . . . .
C4 C 0.1697(4) 0.7574(5) 0.8907(5) 0.069(2) Uani 1 1 d . . . . .
H4 H 0.128546 0.750649 0.897647 0.083 Uiso 1 1 calc R . . . .
C8 C 0.1445(4) 0.6815(4) 0.7545(4) 0.0563(18) Uani 1 1 d . . . . .
C5 C 0.1879(4) 0.7291(5) 0.8220(4) 0.0609(19) Uani 1 1 d . . . . .
C35 C 0.1011(3) 0.6423(5) 0.5627(5) 0.0613(19) Uani 1 1 d . . . . .
C3 C 0.2179(5) 0.7976(5) 0.9503(5) 0.080(3) Uani 1 1 d . . . . .
H3 H 0.207049 0.821394 0.995470 0.096 Uiso 1 1 calc R . . . .
C36 C 0.0801(4) 0.5932(5) 0.4942(5) 0.067(2) Uani 1 1 d . . . . .
H36 H 0.054420 0.616784 0.447890 0.080 Uiso 1 1 calc R . . . .
C37 C 0.0960(4) 0.5097(5) 0.4922(5) 0.069(2) Uani 1 1 d . . . . .
C2 C 0.2793(4) 0.8021(5) 0.9431(5) 0.076(2) Uani 1 1 d . . . . .
H2 H 0.311101 0.825355 0.983543 0.091 Uiso 1 1 calc R . . . .
C13 C 0.5298(4) 0.7006(5) 0.7085(5) 0.066(2) Uani 1 1 d . . . . .
C43 C 0.0756(4) 0.4575(5) 0.4153(5) 0.073(2) Uani 1 1 d . . . . .
H43 H 0.033590 0.436320 0.417621 0.088 Uiso 1 1 calc R . . . .
C44 C 0.0635(5) 0.5099(5) 0.3378(6) 0.081(2) Uani 1 1 d D . . . .
C1 C 0.2915(4) 0.7702(5) 0.8727(5) 0.071(2) Uani 1 1 d . . . . .
C39 C 0.1555(4) 0.5202(5) 0.6326(5) 0.082(2) Uani 1 1 d . . . . .
C10 C 0.4191(4) 0.7266(6) 0.7598(5) 0.076(2) Uani 1 1 d . . . . .
C14 C 0.5084(4) 0.6420(5) 0.7562(5) 0.076(2) Uani 1 1 d . . . . .
H14 H 0.532024 0.594076 0.770181 0.091 Uiso 1 1 calc R . . . .
C15 C 0.4533(4) 0.6523(5) 0.7837(5) 0.075(2) Uani 1 1 d . . . . .
C20 C 0.6025(4) 0.7440(6) 0.6153(5) 0.077(2) Uani 1 1 d . . . . .
C38 C 0.1327(4) 0.4750(6) 0.5627(6) 0.079(2) Uani 1 1 d . . . . .
H38 H 0.142205 0.419073 0.562849 0.095 Uiso 1 1 calc R . . . .
C40 C 0.0820(4) 0.7322(5) 0.5618(5) 0.072(2) Uani 1 1 d D U . . .
H40C H 0.100547 0.756711 0.613606 0.107 Uiso 0.582(14) 1 calc R . P A 2
H40D H 0.096878 0.760580 0.519749 0.107 Uiso 0.582(14) 1 calc R . P A 2
H40E H 0.036628 0.736264 0.551422 0.107 Uiso 0.582(14) 1 calc R . P A 2
H40A H 0.120451 0.765176 0.571314 0.086 Uiso 0.418(14) 1 calc R . P A 1
H40B H 0.062461 0.741463 0.607339 0.086 Uiso 0.418(14) 1 calc R . P A 1
C9 C 0.0770(4) 0.6664(5) 0.7588(5) 0.073(2) Uani 1 1 d . . . . .
H9A H 0.055602 0.635931 0.711599 0.110 Uiso 1 1 calc GR . . . .
H9B H 0.055877 0.718215 0.760567 0.110 Uiso 1 1 calc GR . . . .
H9C H 0.076183 0.635208 0.806982 0.110 Uiso 1 1 calc GR . . . .
C33 C 0.6475(5) 0.6565(6) 0.7432(6) 0.085(3) Uani 1 1 d . . . . .
C45 C 0.0007(5) 0.5329(6) 0.3045(6) 0.105(4) Uani 1 1 d D . . . .
H45 H -0.028946 0.511955 0.331363 0.125 Uiso 1 1 calc R . . . .
C19 C 0.5888(4) 0.6798(6) 0.6750(5) 0.080(2) Uani 1 1 d . . . . .
H19 H 0.577596 0.629403 0.642800 0.096 Uiso 1 1 calc R . . . .
C6 C 0.3565(4) 0.7665(6) 0.8543(6) 0.081(3) Uani 1 1 d . . . . .
C25 C 0.6338(5) 0.8166(6) 0.6321(7) 0.094(3) Uani 1 1 d . . . . .
C57 C 0.1155(4) 0.3812(6) 0.4150(5) 0.078(2) Uani 1 1 d . . . . .
C11 C 0.4379(4) 0.7859(6) 0.7144(7) 0.091(3) Uani 1 1 d . . . . .
C28 C 0.6775(5) 0.7192(8) 0.7987(6) 0.102(3) Uani 1 1 d . . . . .
C12 C 0.4933(4) 0.7689(6) 0.6875(6) 0.087(3) Uani 1 1 d . . . . .
H12 H 0.505816 0.806806 0.652857 0.104 Uiso 1 1 calc R . . . .
C17 C 0.4292(5) 0.5908(6) 0.8334(7) 0.107(3) Uani 1 1 d D . . . .
H17C H 0.451744 0.595877 0.889228 0.161 Uiso 0.582(14) 1 calc GR . P A 2
H17D H 0.435449 0.536399 0.814005 0.161 Uiso 0.582(14) 1 calc GR . P A 2
H17E H 0.384742 0.599926 0.829224 0.161 Uiso 0.582(14) 1 calc GR . P A 2
H17A H 0.393091 0.563117 0.798948 0.129 Uiso 0.418(14) 1 calc R . P A 1
H17B H 0.413993 0.619614 0.875587 0.129 Uiso 0.418(14) 1 calc R . P A 1
C32 C 0.6672(6) 0.5780(7) 0.7480(8) 0.105(3) Uani 1 1 d . . . . .
H32 H 0.645721 0.539791 0.710437 0.125 Uiso 1 1 calc R . . . .
C49 C 0.1073(6) 0.5402(7) 0.2972(7) 0.117(4) Uani 1 1 d D . . . .
C42 C 0.1985(6) 0.4823(6) 0.7083(6) 0.111(4) Uani 1 1 d . . . . .
H42A H 0.234941 0.516993 0.726786 0.166 Uiso 0.418(14) 1 calc GR . P A 1
H42B H 0.212088 0.428594 0.695345 0.166 Uiso 0.418(14) 1 calc GR . P A 1
H42C H 0.175517 0.477518 0.750541 0.166 Uiso 0.418(14) 1 calc GR . P A 1
H42D H 0.232342 0.452128 0.692155 0.133 Uiso 0.582(14) 1 calc R . P A 2
H42E H 0.217863 0.526441 0.744457 0.133 Uiso 0.582(14) 1 calc R . P A 2
C54 C 0.1925(8) 0.2499(8) 0.4122(7) 0.115(5) Uani 1 1 d . . . . .
H54 H 0.217572 0.205027 0.405468 0.138 Uiso 1 1 calc R . . . .
C51 C 0.2046(4) 0.4888(7) 0.3936(7) 0.101(3) Uani 1 1 d . . . . .
H51A H 0.196946 0.522440 0.437966 0.121 Uiso 1 1 calc R . . . .
H51B H 0.249932 0.488757 0.396649 0.121 Uiso 1 1 calc R . . . .
C7 C 0.4119(5) 0.7986(6) 0.9171(6) 0.099(3) Uani 1 1 d . . . . .
H7A H 0.450476 0.775373 0.907812 0.149 Uiso 1 1 calc GR . . . .
H7B H 0.407239 0.783488 0.970400 0.149 Uiso 1 1 calc GR . . . .
H7C H 0.413541 0.857673 0.913102 0.149 Uiso 1 1 calc GR . . . .
C48 C 0.0889(7) 0.5885(7) 0.2259(7) 0.125(5) Uani 1 1 d D . . . .
H48 H 0.117618 0.609397 0.197623 0.150 Uiso 1 1 calc R . . . .
C16 C 0.4014(5) 0.8665(7) 0.6923(9) 0.126(4) Uani 1 1 d D . . . .
H16A H 0.375668 0.862795 0.637897 0.189 Uiso 0.418(14) 1 calc GR . P A 1
H16B H 0.430876 0.911358 0.695478 0.189 Uiso 0.418(14) 1 calc GR . P A 1
H16C H 0.374664 0.876139 0.729673 0.189 Uiso 0.418(14) 1 calc GR . P A 1
H16D H 0.415458 0.906215 0.735778 0.151 Uiso 0.582(14) 1 calc R . P A 2
H16E H 0.356516 0.856444 0.687843 0.151 Uiso 0.582(14) 1 calc R . P A 2
C21 C 0.5788(5) 0.7251(8) 0.5325(7) 0.110(3) Uani 1 1 d . . . . .
H21 H 0.558206 0.674818 0.520144 0.132 Uiso 1 1 calc R . . . .
C31 C 0.7197(8) 0.5522(9) 0.8087(12) 0.141(6) Uani 1 1 d . . . . .
H31 H 0.734064 0.497898 0.813939 0.170 Uiso 1 1 calc R . . . .
C56 C 0.0936(6) 0.3071(6) 0.4226(7) 0.107(4) Uani 1 1 d . . . . .
H56 H 0.051863 0.301484 0.427549 0.128 Uiso 1 1 calc R . . . .
C24 C 0.6427(5) 0.8664(7) 0.5681(9) 0.112(4) Uani 1 1 d . . . . .
H24 H 0.664173 0.916392 0.578409 0.134 Uiso 1 1 calc R . . . .
C50 C 0.1706(7) 0.5255(7) 0.3142(9) 0.126(4) Uani 1 1 d . . . . .
H50A H 0.191233 0.577588 0.308542 0.152 Uiso 1 1 calc R . . . .
H50B H 0.178509 0.489524 0.271563 0.152 Uiso 1 1 calc R . . . .
C29 C 0.7276(6) 0.6897(13) 0.8574(9) 0.150(6) Uani 1 1 d . . . . .
H29 H 0.747755 0.726215 0.897644 0.180 Uiso 1 1 calc R . . . .
C30 C 0.7484(7) 0.6162(13) 0.8606(10) 0.145(6) Uani 1 1 d . . . . .
H30 H 0.784963 0.603814 0.899908 0.174 Uiso 1 1 calc R . . . .
C52 C 0.1806(7) 0.3926(9) 0.4042(7) 0.129(5) Uani 1 1 d . . . . .
C26 C 0.6654(7) 0.8465(8) 0.7146(9) 0.135(4) Uani 1 1 d . . . . .
H26A H 0.656163 0.904958 0.716193 0.162 Uiso 1 1 calc R . . . .
H26B H 0.710803 0.841674 0.719329 0.162 Uiso 1 1 calc R . . . .
C22 C 0.5837(7) 0.7742(8) 0.4697(8) 0.121(4) Uani 1 1 d . . . . .
H22 H 0.563436 0.761887 0.416203 0.145 Uiso 1 1 calc R . . . .
C23 C 0.6187(6) 0.8399(10) 0.4888(9) 0.124(4) Uani 1 1 d . . . . .
H23 H 0.628126 0.870862 0.446631 0.149 Uiso 1 1 calc R . . . .
C27 C 0.6516(7) 0.8089(8) 0.7900(8) 0.129(4) Uani 1 1 d . . . . .
H27A H 0.606224 0.808673 0.786207 0.155 Uiso 1 1 calc R . . . .
H27B H 0.671830 0.841059 0.837352 0.155 Uiso 1 1 calc R . . . .
C46 C -0.0240(7) 0.5815(7) 0.2386(7) 0.132(5) Uani 1 1 d D . . . .
H46 H -0.066133 0.597916 0.221363 0.158 Uiso 1 1 calc R . . . .
C53 C 0.2174(7) 0.3238(15) 0.4100(9) 0.177(8) Uani 1 1 d . . . . .
H53 H 0.260584 0.328948 0.412500 0.213 Uiso 1 1 calc R . . . .
C47 C 0.0246(7) 0.6016(9) 0.2024(8) 0.154(6) Uani 1 1 d D . . . .
H47 H 0.011745 0.629063 0.152998 0.185 Uiso 1 1 calc R . . . .
C55 C 0.1321(9) 0.2327(9) 0.4236(9) 0.154(6) Uani 1 1 d . . . . .
H55 H 0.117737 0.179772 0.431002 0.185 Uiso 1 1 calc R . . . .
C41 C 0.0371(11) 0.7644(15) 0.4853(12) 0.117(9) Uani 0.418(14) 1 d D U P A 1
H41A H 0.051682 0.747076 0.438278 0.175 Uiso 0.418(14) 1 calc GR . P A 1
H41B H 0.035980 0.823601 0.487056 0.175 Uiso 0.418(14) 1 calc GR . P A 1
H41C H -0.004738 0.742954 0.482243 0.175 Uiso 0.418(14) 1 calc GR . P A 1
C18 C 0.4764(11) 0.5258(14) 0.8735(19) 0.129(11) Uani 0.418(14) 1 d D U P A 1
H18A H 0.477954 0.482395 0.835245 0.194 Uiso 0.418(14) 1 calc GR . P A 1
H18B H 0.463541 0.503588 0.919921 0.194 Uiso 0.418(14) 1 calc GR . P A 1
H18C H 0.517738 0.550349 0.890628 0.194 Uiso 0.418(14) 1 calc GR . P A 1
C18A C 0.411(2) 0.904(3) 0.6118(18) 0.32(3) Uani 0.582(14) 1 d D U P A 2
H18D H 0.386839 0.953906 0.600607 0.477 Uiso 0.582(14) 1 calc R . P A 2
H18E H 0.454845 0.914800 0.616271 0.477 Uiso 0.582(14) 1 calc R . P A 2
H18F H 0.395907 0.865031 0.568338 0.477 Uiso 0.582(14) 1 calc R . P A 2
C41A C 0.1695(17) 0.433(2) 0.748(2) 0.236(16) Uani 0.582(14) 1 d . U P A 2
H41D H 0.157444 0.462811 0.791313 0.355 Uiso 0.582(14) 1 calc GR . P A 2
H41E H 0.197230 0.388487 0.770238 0.355 Uiso 0.582(14) 1 calc GR . P A 2
H41F H 0.132191 0.411488 0.711680 0.355 Uiso 0.582(14) 1 calc GR . P A 2

loop_
_atom_site_aniso_label
_atom_site_aniso_U_11
_atom_site_aniso_U_22
_atom_site_aniso_U_33
_atom_site_aniso_U_23
_atom_site_aniso_U_13
_atom_site_aniso_U_12
Co1 0.0652(8) 0.0854(8) 0.0571(7) -0.0024(6) 0.0251(5) 0.0017(5)
Cl2 0.0841(16) 0.1138(17) 0.0637(13) -0.0123(12) 0.0265(11) 0.0188(13)
Cl1 0.0771(16) 0.0992(15) 0.0919(17) 0.0172(13) 0.0253(12) 0.0016(12)
N3 0.064(4) 0.084(4) 0.058(4) 0.002(4) 0.021(3) -0.007(3)
N2 0.060(4) 0.086(4) 0.044(3) -0.011(3) 0.015(3) -0.006(3)
N1 0.067(5) 0.093(5) 0.070(5) 0.005(4) 0.024(4) 0.006(4)
C34 0.066(5) 0.070(5) 0.068(5) -0.017(4) 0.031(4) -0.005(4)
C4 0.077(6) 0.089(5) 0.052(5) 0.007(4) 0.037(4) 0.007(4)
C8 0.060(5) 0.068(4) 0.046(4) 0.010(4) 0.023(4) 0.001(4)
C5 0.060(5) 0.072(5) 0.052(4) 0.001(4) 0.015(4) 0.005(4)
C35 0.059(5) 0.073(5) 0.060(5) -0.001(4) 0.029(4) 0.006(4)
C3 0.087(7) 0.103(6) 0.050(5) -0.010(5) 0.020(5) 0.014(5)
C36 0.074(6) 0.070(5) 0.060(5) 0.002(4) 0.025(4) -0.001(4)
C37 0.071(5) 0.078(6) 0.067(5) -0.015(5) 0.034(4) -0.016(4)
C2 0.066(6) 0.103(7) 0.061(5) 0.003(5) 0.020(4) 0.011(5)
C13 0.059(5) 0.081(5) 0.062(5) -0.005(4) 0.021(4) 0.004(4)
C43 0.061(5) 0.086(6) 0.082(6) -0.013(5) 0.034(4) -0.025(4)
C44 0.093(7) 0.086(6) 0.073(6) -0.017(5) 0.035(5) -0.022(5)
C1 0.057(5) 0.092(6) 0.069(6) 0.007(5) 0.021(4) 0.016(4)
C39 0.098(7) 0.084(6) 0.069(6) -0.007(5) 0.031(5) 0.000(5)
C10 0.067(6) 0.092(6) 0.073(6) 0.001(5) 0.024(5) 0.004(5)
C14 0.069(6) 0.089(6) 0.078(6) 0.007(5) 0.032(5) 0.006(5)
C15 0.074(6) 0.088(6) 0.065(5) 0.012(5) 0.022(4) 0.009(5)
C20 0.059(5) 0.103(7) 0.071(6) 0.009(5) 0.018(4) 0.006(5)
C38 0.096(7) 0.078(5) 0.076(6) -0.012(5) 0.046(5) -0.007(5)
C40 0.068(5) 0.076(5) 0.072(5) -0.016(4) 0.019(4) 0.004(4)
C9 0.081(6) 0.085(5) 0.058(5) 0.001(4) 0.025(4) -0.001(4)
C33 0.081(6) 0.094(7) 0.089(7) 0.021(6) 0.041(5) 0.015(6)
C45 0.134(10) 0.083(6) 0.084(7) 0.007(6) -0.002(7) -0.028(6)
C19 0.081(6) 0.094(6) 0.071(6) 0.004(5) 0.028(5) 0.007(5)
C6 0.078(6) 0.094(6) 0.068(6) 0.000(5) 0.008(5) 0.010(5)
C25 0.085(7) 0.090(7) 0.105(8) 0.007(6) 0.019(6) -0.018(5)
C57 0.076(6) 0.091(6) 0.071(6) -0.024(5) 0.027(5) 0.001(5)
C11 0.059(6) 0.095(7) 0.121(9) 0.011(6) 0.026(6) -0.004(5)
C28 0.067(7) 0.161(11) 0.077(7) -0.009(7) 0.012(5) 0.002(7)
C12 0.079(7) 0.082(6) 0.103(7) 0.017(5) 0.030(5) 0.002(5)
C17 0.095(8) 0.128(8) 0.112(8) 0.006(7) 0.052(6) -0.002(6)
C32 0.097(8) 0.103(8) 0.131(10) 0.012(7) 0.061(7) 0.013(7)
C49 0.123(10) 0.127(9) 0.123(10) -0.037(8) 0.075(8) -0.048(8)
C42 0.178(11) 0.079(6) 0.076(7) 0.019(5) 0.033(7) 0.017(7)
C54 0.137(13) 0.086(8) 0.104(9) -0.035(7) -0.012(9) 0.013(8)
C51 0.066(6) 0.134(9) 0.111(9) -0.029(7) 0.040(6) -0.039(6)
C7 0.078(7) 0.122(8) 0.100(8) -0.028(6) 0.024(6) -0.001(6)
C48 0.178(13) 0.122(9) 0.086(8) 0.012(7) 0.054(8) -0.074(9)
C16 0.094(8) 0.119(8) 0.177(13) 0.018(8) 0.056(8) 0.002(7)
C21 0.110(9) 0.137(9) 0.090(8) -0.001(7) 0.038(7) 0.008(7)
C31 0.127(13) 0.127(11) 0.205(17) 0.064(11) 0.111(12) 0.052(10)
C56 0.126(9) 0.068(6) 0.111(9) -0.019(6) -0.002(7) 0.001(6)
C24 0.111(9) 0.093(7) 0.140(11) 0.026(8) 0.046(8) -0.015(6)
C50 0.118(11) 0.114(9) 0.160(13) -0.010(9) 0.057(9) -0.020(8)
C29 0.082(10) 0.25(2) 0.114(11) 0.025(12) 0.023(8) -0.001(10)
C30 0.118(12) 0.194(16) 0.125(12) 0.084(12) 0.034(9) 0.063(12)
C52 0.124(11) 0.179(13) 0.079(8) -0.018(8) 0.011(7) 0.056(10)
C26 0.143(11) 0.122(9) 0.139(12) -0.031(9) 0.029(10) -0.016(8)
C22 0.131(10) 0.132(10) 0.117(10) 0.034(8) 0.064(8) -0.006(8)
C23 0.099(9) 0.165(12) 0.121(11) 0.041(10) 0.054(8) 0.007(9)
C27 0.157(12) 0.127(10) 0.098(9) -0.032(8) 0.017(8) -0.020(9)
C46 0.149(12) 0.106(8) 0.130(11) 0.007(8) 0.010(10) -0.045(8)
C53 0.099(11) 0.28(2) 0.143(13) -0.099(15) 0.009(9) 0.043(14)
C47 0.183(16) 0.156(12) 0.110(11) -0.053(9) 0.005(11) -0.059(13)
C55 0.174(15) 0.137(12) 0.123(11) -0.050(9) -0.024(11) -0.021(12)
C41 0.119(16) 0.110(15) 0.117(14) 0.020(12) 0.017(11) 0.000(13)
C18 0.146(18) 0.102(15) 0.137(18) 0.057(13) 0.025(14) -0.002(13)
C18A 0.33(3) 0.30(3) 0.32(3) 0.034(19) 0.064(19) 0.015(19)
C41A 0.22(2) 0.25(2) 0.22(2) 0.058(17) 0.013(16) -0.010(17)

loop_
_atom_type_symbol
_atom_type_description
_atom_type_scat_dispersion_real
_atom_type_scat_dispersion_imag
_atom_type_scat_source
C C 0.0033 0.0016 'International Tables Vol C Tables 4.2.6.8 and 6.1.1.4'
H H 0.0000 0.0000 'International Tables Vol C Tables 4.2.6.8 and 6.1.1.4'
Cl Cl 0.1484 0.1585 'International Tables Vol C Tables 4.2.6.8 and 6.1.1.4'
Co Co 0.3494 0.9721 'International Tables Vol C Tables 4.2.6.8 and 6.1.1.4'
N N 0.0061 0.0033 'International Tables Vol C Tables 4.2.6.8 and 6.1.1.4'

loop_
_geom_angle_atom_site_label_1
_geom_angle_atom_site_label_2
_geom_angle_atom_site_label_3
_geom_angle
Cl2 Co1 Cl1 117.61(10)
N3 Co1 Cl2 98.94(19)
N3 Co1 Cl1 95.75(18)
N2 Co1 Cl2 147.4(2)
N2 Co1 Cl1 94.9(2)
N2 Co1 N3 74.7(3)
N2 Co1 N1 75.9(3)
N1 Co1 Cl2 97.1(2)
N1 Co1 Cl1 102.6(2)
N1 Co1 N3 146.4(3)
C34 N3 Co1 121.2(5)
C8 N3 Co1 114.4(5)
C8 N3 C34 123.8(7)
C5 N2 Co1 119.7(5)
C5 N2 C1 120.2(7)
C1 N2 Co1 119.7(5)
C10 N1 Co1 123.2(6)
C6 N1 Co1 114.9(6)
C6 N1 C10 121.9(8)
N3 C34 C35 122.5(7)
N3 C34 C39 118.1(7)
C35 C34 C39 119.0(7)
C5 C4 C3 116.0(8)
N3 C8 C5 114.7(7)
N3 C8 C9 125.8(7)
C9 C8 C5 119.4(7)
N2 C5 C4 122.1(7)
N2 C5 C8 114.0(7)
C4 C5 C8 123.6(8)
C34 C35 C40 120.7(7)
C36 C35 C34 118.9(7)
C36 C35 C40 120.4(7)
C2 C3 C4 122.1(8)
C35 C36 C37 122.5(8)
C36 C37 C43 122.1(8)
C38 C37 C36 117.8(7)
C38 C37 C43 120.1(7)
C3 C2 C1 116.1(8)
C14 C13 C19 118.3(7)
C12 C13 C14 117.2(8)
C12 C13 C19 124.1(8)
C37 C43 C44 112.2(7)
C57 C43 C37 113.7(7)
C57 C43 C44 116.0(7)
C45 C44 C43 116.9(8)
C49 C44 C43 128.2(10)
C49 C44 C45 114.9(10)
N2 C1 C2 123.4(8)
N2 C1 C6 112.1(8)
C2 C1 C6 124.4(8)
C34 C39 C42 118.8(8)
C38 C39 C34 118.9(8)
C38 C39 C42 122.2(8)
C15 C10 N1 116.3(8)
C11 C10 N1 119.6(8)
C11 C10 C15 124.1(9)
C15 C14 C13 122.5(8)
C10 C15 C17 120.4(9)
C14 C15 C10 116.0(8)
C14 C15 C17 123.5(8)
C25 C20 C19 128.2(9)
C25 C20 C21 116.6(10)
C21 C20 C19 115.2(9)
C39 C38 C37 122.7(8)
C35 C40 C41 117.4(12)
C28 C33 C19 118.9(9)
C32 C33 C19 118.1(10)
C32 C33 C28 123.0(10)
C46 C45 C44 130.1(12)
C13 C19 C33 112.8(7)
C20 C19 C13 113.2(7)
C20 C19 C33 113.9(8)
N1 C6 C1 116.3(8)
N1 C6 C7 125.4(9)
C7 C6 C1 118.2(9)
C20 C25 C24 119.4(10)
C20 C25 C26 125.5(10)
C24 C25 C26 114.9(11)
C56 C57 C43 122.2(10)
C56 C57 C52 120.4(10)
C52 C57 C43 117.4(9)
C10 C11 C12 115.7(9)
C10 C11 C16 122.9(10)
C12 C11 C16 121.4(10)
C33 C28 C27 120.2(9)
C29 C28 C33 112.9(13)
C29 C28 C27 126.9(13)
C13 C12 C11 124.4(9)
C15 C17 C18 115.8(13)
C33 C32 C31 121.3(12)
C44 C49 C48 121.8(12)
C50 C49 C44 127.5(12)
C50 C49 C48 110.6(11)
C41A C42 C39 114.0(19)
C53 C54 C55 126.1(14)
C50 C51 C52 111.5(8)
C47 C48 C49 113.7(12)
C11 C16 C18A 112.6(19)
C22 C21 C20 125.2(12)
C30 C31 C32 113.6(12)
C57 C56 C55 122.7(13)
C23 C24 C25 118.6(11)
C49 C50 C51 121.7(12)
C30 C29 C28 124.7(16)
C29 C30 C31 124.3(15)
C57 C52 C51 117.6(10)
C53 C52 C57 116.6(15)
C53 C52 C51 125.7(16)
C25 C26 C27 121.6(11)
C23 C22 C21 115.7(14)
C22 C23 C24 124.0(13)
C26 C27 C28 108.9(11)
C45 C46 C47 107.5(14)
C54 C53 C52 120.7(16)
C46 C47 C48 131.7(14)
C54 C55 C56 112.5(14)

loop_
_geom_bond_atom_site_label_1
_geom_bond_atom_site_label_2
_geom_bond_distance
Co1 Cl2 2.246(2)
Co1 Cl1 2.297(3)
Co1 N3 2.215(6)
Co1 N2 2.039(6)
Co1 N1 2.174(7)
N3 C34 1.388(9)
N3 C8 1.290(9)
N2 C5 1.316(9)
N2 C1 1.346(10)
N1 C10 1.454(11)
N1 C6 1.296(11)
C34 C35 1.413(10)
C34 C39 1.443(11)
C4 C5 1.385(10)
C4 C3 1.430(11)
C8 C5 1.511(10)
C8 C9 1.500(11)
C35 C36 1.392(10)
C35 C40 1.512(10)
C3 C2 1.363(12)
C36 C37 1.399(10)
C37 C43 1.527(11)
C37 C38 1.388(11)
C2 C1 1.375(11)
C13 C14 1.390(11)
C13 C19 1.547(12)
C13 C12 1.358(11)
C43 C44 1.529(12)
C43 C57 1.508(12)
C44 C45 1.397(8)
C44 C49 1.381(13)
C1 C6 1.508(12)
C39 C38 1.379(11)
C39 C42 1.526(12)
C10 C15 1.422(12)
C10 C11 1.347(12)
C14 C15 1.385(11)
C15 C17 1.472(12)
C20 C19 1.523(12)
C20 C25 1.355(12)
C20 C21 1.407(13)
C40 C41 1.519(10)
C33 C19 1.552(13)
C33 C28 1.433(14)
C33 C32 1.337(13)
C45 C46 1.367(8)
C6 C7 1.500(12)
C25 C24 1.396(14)
C25 C26 1.483(15)
C57 C56 1.307(12)
C57 C52 1.472(16)
C11 C12 1.403(13)
C11 C16 1.528(14)
C28 C29 1.376(17)
C28 C27 1.553(15)
C17 C18 1.514(10)
C32 C31 1.408(17)
C49 C48 1.413(9)
C49 C50 1.354(14)
C42 C41A 1.29(3)
C54 C53 1.32(2)
C54 C55 1.392(19)
C51 C50 1.496(15)
C51 C52 1.665(17)
C48 C47 1.372(9)
C16 C18A 1.538(10)
C21 C22 1.347(15)
C31 C30 1.41(2)
C56 C55 1.463(17)
C24 C23 1.388(16)
C29 C30 1.270(18)
C52 C53 1.362(19)
C26 C27 1.499(17)
C22 C23 1.303(16)
C46 C47 1.370(9)

loop_
_smtbx_masks_void_nr
_smtbx_masks_void_average_x
_smtbx_masks_void_average_y
_smtbx_masks_void_average_z
_smtbx_masks_void_volume
_smtbx_masks_void_count_electrons
1 -0.815 -0.815 0.500 918.8 251.7
2 -0.761 0.261 0.000 918.8 251.7
